data_1548743
loop_
_publ_author_name
'Chizhik, Stanislav'
'Sidelnikov, Anatoly'
'Zakharov, Boris'
'Naumov, Pan\<ce'
'Boldyreva, Elena'

_publ_section_title
;
 Quantification of photoinduced bending of dynamic molecular crystals:
 from macroscopic strain to kinetic constants and activation energies.
;
_journal_issue 8
_journal_name_full 'Chemical science'
_journal_page_first 2319
_journal_page_last 2335
_journal_paper_doi 10.1039/c7sc04863g
_journal_volume 9
_journal_year 2018
_chemical_formula_sum 'Cl Co H15 N7 O5'
_chemical_formula_weight 287.57
_chemical_name_common nitro-nitrito-pentaammine-Co(III)-chloride-nitrate
_space_group_crystal_system orthorhombic
_space_group_IT_number 62
_space_group_name_Hall '-P 2ac 2n'
_space_group_name_H-M_alt 'P n m a'
_symmetry_space_group_name_Hall '-P 2ac 2n'
_symmetry_space_group_name_H-M 'P n m a'
_atom_sites_solution_hydrogens geom
_audit_creation_method SHELXL-2016/6
_audit_update_record
;
2017-03-07 deposited with the CCDC.
2018-01-19 downloaded from the CCDC.
;
_cell_angle_alpha 90
_cell_angle_beta 90
_cell_angle_gamma 90
_cell_formula_units_Z 4
_cell_length_a 14.7589(12)
_cell_length_b 7.3480(3)
_cell_length_c 9.5909(4)
_cell_measurement_reflns_used 631
_cell_measurement_temperature 295(2)
_cell_measurement_theta_max 15.9120
_cell_measurement_theta_min 2.0150
_cell_volume 1040.12(10)
_computing_structure_refinement 'SHELXL-2016/6 (Sheldrick, 2016)'
_diffrn_ambient_temperature 295(2)
_diffrn_measured_fraction_theta_full 0.991
_diffrn_measured_fraction_theta_max 0.983
_diffrn_measurement_device_type '1-circle goniometer'
_diffrn_measurement_method \w-scan
_diffrn_radiation_wavelength 0.4109
_diffrn_reflns_av_R_equivalents 0.0665
_diffrn_reflns_av_unetI/netI 0.0542
_diffrn_reflns_Laue_measured_fraction_full 0.991
_diffrn_reflns_Laue_measured_fraction_max 0.983
_diffrn_reflns_limit_h_max 18
_diffrn_reflns_limit_h_min -16
_diffrn_reflns_limit_k_max 9
_diffrn_reflns_limit_k_min -9
_diffrn_reflns_limit_l_max 11
_diffrn_reflns_limit_l_min -11
_diffrn_reflns_number 4458
_diffrn_reflns_point_group_measured_fraction_full 0.991
_diffrn_reflns_point_group_measured_fraction_max 0.983
_diffrn_reflns_theta_full 14.273
_diffrn_reflns_theta_max 14.879
_diffrn_reflns_theta_min 2.019
_diffrn_source synchrotron
_exptl_absorpt_coefficient_mu 0.425
_exptl_absorpt_correction_T_max 1.00000
_exptl_absorpt_correction_T_min 0.00716
_exptl_absorpt_correction_type multi-scan
_exptl_absorpt_process_details
;
CrysAlisPro 1.171.38.43 (Rigaku Oxford Diffraction, 2015)
Empirical absorption correction using spherical harmonics,
 implemented in SCALE3 ABSPACK scaling algorithm.
;
_exptl_crystal_colour orange
_exptl_crystal_density_diffrn 1.836
_exptl_crystal_description prism
_exptl_crystal_F_000 592
_exptl_crystal_size_max 0.25
_exptl_crystal_size_mid 0.05
_exptl_crystal_size_min 0.01
_refine_diff_density_max 0.886
_refine_diff_density_min -1.009
_refine_diff_density_rms 0.196
_refine_ls_extinction_method none
_refine_ls_goodness_of_fit_ref 1.132
_refine_ls_hydrogen_treatment constr
_refine_ls_matrix_type full
_refine_ls_number_parameters 95
_refine_ls_number_reflns 1126
_refine_ls_number_restraints 84
_refine_ls_restrained_S_all 1.102
_refine_ls_R_factor_all 0.0764
_refine_ls_R_factor_gt 0.0568
_refine_ls_shift/su_max 0.000
_refine_ls_shift/su_mean 0.000
_refine_ls_structure_factor_coef Fsqd
_refine_ls_weighting_details 'w=1/[\s^2^(Fo^2^)+(0.0862P)^2^+2.2935P] where P=(Fo^2^+2Fc^2^)/3'
_refine_ls_weighting_scheme calc
_refine_ls_wR_factor_gt 0.1436
_refine_ls_wR_factor_ref 0.1891
_reflns_Friedel_coverage 0.000
_reflns_number_gt 810
_reflns_number_total 1126
_reflns_threshold_expression 'I > 2\s(I)'
_cod_data_source_file c7sc04863g2.cif
_cod_data_source_block ClNO3_8
_cod_depositor_comments 'Adding full bibliography for 1548738--1548749.cif.'
_cod_original_cell_volume 1040.11(11)
_cod_database_code 1548743
_shelx_shelxl_version_number 2016/6
_shelx_space_group_comment
;
The symmetry employed for this shelxl refinement is uniquely defined
by the following loop, which should always be used as a source of
symmetry information in preference to the above space-group names.
They are only intended as comments.
;

loop_
_space_group_symop_operation_xyz
'x, y, z'
'-x+1/2, -y, z+1/2'
'x+1/2, -y+1/2, -z+1/2'
'-x, y+1/2, -z'
'-x, -y, -z'
'x-1/2, y, -z-1/2'
'-x-1/2, y-1/2, z-1/2'
'x, -y-1/2, z'

loop_
_atom_site_label
_atom_site_type_symbol
_atom_site_fract_x
_atom_site_fract_y
_atom_site_fract_z
_atom_site_U_iso_or_equiv
_atom_site_adp_type
_atom_site_occupancy
_atom_site_site_symmetry_order
_atom_site_calc_flag
_atom_site_refinement_flags_posn
_atom_site_refinement_flags_adp
_atom_site_refinement_flags_occupancy
_atom_site_disorder_assembly
_atom_site_disorder_group
Cl1 Cl 0.34902(14) 0.250000 0.5173(2) 0.0421(5) Uani 1 2 d S T P . .
Co1 Co 0.13335(7) 0.250000 0.79435(9) 0.0325(4) Uani 1 2 d S T P . .
N1 N 0.1239(4) 0.250000 0.5903(6) 0.0374(14) Uani 1 2 d S T P A .
H1A H 0.065761 0.250000 0.565704 0.045 Uiso 0.5 2 calc R U P . .
H1B H 0.150825 0.348896 0.556373 0.045 Uiso 0.25 1 calc R U P . .
H1C H 0.150825 0.151104 0.556373 0.045 Uiso 0.25 1 calc R U P . .
H1D H 0.179180 0.250000 0.553262 0.045 Uiso 0.5 2 calc R U P . .
H1E H 0.094116 0.151104 0.562594 0.045 Uiso 0.25 1 calc R U P . .
H1F H 0.094116 0.348896 0.562594 0.045 Uiso 0.25 1 calc R U P . .
N2 N 0.0400(3) 0.0625(6) 0.8124(5) 0.0411(10) Uani 1 1 d . . . . .
H2A H 0.015687 0.040403 0.729193 0.049 Uiso 0.5 1 calc R U P . .
H2B H 0.064733 -0.039033 0.845652 0.049 Uiso 0.5 1 calc R U P . .
H2C H -0.002913 0.100972 0.870581 0.049 Uiso 0.5 1 calc R U P . .
H2D H 0.035984 0.027825 0.901091 0.049 Uiso 0.5 1 calc R U P . .
H2E H -0.013062 0.107261 0.784632 0.049 Uiso 0.5 1 calc R U P . .
H2F H 0.054584 -0.032744 0.759703 0.049 Uiso 0.5 1 calc R U P . .
N3 N 0.2260(3) 0.0585(6) 0.7804(4) 0.0412(10) Uani 1 1 d . . . . .
H3A H 0.230508 0.021715 0.692274 0.049 Uiso 0.5 1 calc R U P . .
H3B H 0.279165 0.102279 0.808666 0.049 Uiso 0.5 1 calc R U P . .
H3C H 0.210331 -0.035235 0.834031 0.049 Uiso 0.5 1 calc R U P . .
H3D H 0.249494 0.037457 0.864374 0.049 Uiso 0.5 1 calc R U P . .
H3E H 0.200838 -0.043106 0.747982 0.049 Uiso 0.5 1 calc R U P . .
H3F H 0.269672 0.094407 0.722616 0.049 Uiso 0.5 1 calc R U P . .
N5 N 0.4092(5) 0.250000 1.0028(6) 0.0427(15) Uani 1 2 d S T P . .
O3 O 0.4104(3) 0.1029(5) 0.9378(5) 0.0594(12) Uani 1 1 d . . . . .
O4 O 0.4078(6) 0.250000 1.1310(7) 0.076(2) Uani 1 2 d S T P . .
O1A O 0.163(3) 0.250000 0.983(3) 0.045(3) Uani 0.233(12) 2 d DS TU P A 1
O2A O 0.1297(16) 0.250000 1.198(2) 0.049(3) Uani 0.233(12) 2 d DS TU P A 1
N4A N 0.104(2) 0.250000 1.076(3) 0.049(3) Uani 0.233(12) 2 d DS TU P A 1
O1B O 0.2236(5) 0.250000 1.0466(7) 0.0496(19) Uani 0.767(12) 2 d DS TU P A 2
O2B O 0.0790(6) 0.250000 1.0701(9) 0.052(2) Uani 0.767(12) 2 d DS TU P A 2
N4B N 0.1474(9) 0.250000 0.9951(12) 0.042(2) Uani 0.767(12) 2 d DS TU P A 2

loop_
_atom_site_aniso_label
_atom_site_aniso_U_11
_atom_site_aniso_U_22
_atom_site_aniso_U_33
_atom_site_aniso_U_23
_atom_site_aniso_U_13
_atom_site_aniso_U_12
Cl1 0.0416(11) 0.0415(10) 0.0434(10) 0.000 0.0032(8) 0.000
Co1 0.0295(7) 0.0333(6) 0.0348(6) 0.000 0.0007(3) 0.000
N1 0.039(4) 0.036(3) 0.037(3) 0.000 -0.003(2) 0.000
N2 0.031(3) 0.039(2) 0.053(2) 0.0005(19) 0.0061(19) -0.004(2)
N3 0.034(2) 0.042(2) 0.048(2) 0.0021(19) -0.0005(19) 0.001(2)
N5 0.044(4) 0.044(3) 0.040(3) 0.000 -0.006(3) 0.000
O3 0.058(3) 0.048(2) 0.073(3) -0.011(2) 0.005(2) 0.005(2)
O4 0.103(7) 0.072(4) 0.051(4) 0.000 -0.018(4) 0.000
O1A 0.037(6) 0.058(5) 0.041(5) 0.000 0.001(5) 0.000
O2A 0.044(7) 0.060(6) 0.042(5) 0.000 0.003(5) 0.000
N4A 0.041(6) 0.063(5) 0.042(5) 0.000 0.002(5) 0.000
O1B 0.037(4) 0.069(4) 0.044(3) 0.000 -0.006(3) 0.000
O2B 0.039(5) 0.070(4) 0.045(3) 0.000 0.011(3) 0.000
N4B 0.040(5) 0.048(3) 0.037(3) 0.000 0.005(3) 0.000

loop_
_atom_type_symbol
_atom_type_description
_atom_type_scat_dispersion_real
_atom_type_scat_dispersion_imag
_atom_type_scat_source
Cl Cl 0.0549 0.0527 'International Tables Vol C Tables 4.2.6.8 and 6.1.1.4'
Co Co 0.2140 0.3544 'International Tables Vol C Tables 4.2.6.8 and 6.1.1.4'
H H 0.0000 0.0000 'International Tables Vol C Tables 4.2.6.8 and 6.1.1.4'
N N 0.0006 0.0010 'International Tables Vol C Tables 4.2.6.8 and 6.1.1.4'
O O 0.0018 0.0018 'International Tables Vol C Tables 4.2.6.8 and 6.1.1.4'

loop_
_geom_angle_atom_site_label_1
_geom_angle_atom_site_label_2
_geom_angle_atom_site_label_3
_geom_angle
_geom_angle_site_symmetry_1
_geom_angle_site_symmetry_3
O1A Co1 N2 94.5(9) . .
N4B Co1 N2 89.3(3) . .
O1A Co1 N2 94.5(9) . 8_565
N2 Co1 N2 89.5(3) . 8_565
O1A Co1 N1 170.6(13) . .
N4B Co1 N1 177.9(4) . .
N2 Co1 N1 92.19(19) . .
N2 Co1 N1 92.19(19) 8_565 .
O1A Co1 N3 84.5(9) . 8_565
N2 Co1 N3 178.56(18) . 8_565
N2 Co1 N3 89.5(2) 8_565 8_565
N1 Co1 N3 88.95(18) . 8_565
O1A Co1 N3 84.5(9) . .
N4B Co1 N3 89.6(3) . .
N2 Co1 N3 89.5(2) . .
N2 Co1 N3 178.56(18) 8_565 .
N1 Co1 N3 88.95(18) . .
N3 Co1 N3 91.4(3) 8_565 .
O4 N5 O3 120.0(3) . .
O4 N5 O3 120.0(3) . 8_565
O3 N5 O3 120.0(6) . 8_565
N4A O1A Co1 122(3) . .
O2A N4A O1A 118(2) . .
O1B N4B O2B 120.8(11) . .
O1B N4B Co1 119.8(8) . .
O2B N4B Co1 119.4(10) . .

loop_
_geom_bond_atom_site_label_1
_geom_bond_atom_site_label_2
_geom_bond_distance
_geom_bond_site_symmetry_2
Co1 O1A 1.86(3) .
Co1 N4B 1.936(12) .
Co1 N2 1.956(4) .
Co1 N2 1.956(4) 8_565
Co1 N1 1.962(6) .
Co1 N3 1.967(4) 8_565
Co1 N3 1.967(4) .
N5 O4 1.230(9) .
N5 O3 1.248(5) .
N5 O3 1.248(5) 8_565
O1A N4A 1.242(19) .
O2A N4A 1.230(19) .
O1B N4B 1.229(14) .
O2B N4B 1.239(10) .

loop_
_geom_torsion_atom_site_label_1
_geom_torsion_atom_site_label_2
_geom_torsion_atom_site_label_3
_geom_torsion_atom_site_label_4
_geom_torsion
_geom_torsion_site_symmetry_1
N2 Co1 O1A N4A -44.94(15) .
N2 Co1 O1A N4A 44.94(15) 8_565
N3 Co1 O1A N4A 134.05(17) 8_565
N3 Co1 O1A N4A -134.05(17) .
Co1 O1A N4A O2A 180.000(7) .
